data_8100925
loop_
_publ_author_name
'Andrade, L.C.R. '
'Costa, M.M.R.'
'Rodrigues, V.H.'
'Paix\~ao, J.A.'
'Filipa, P.'
'Almeida, A.'
'Chaves, M.R.'
'Kl\"opperpieper, A.'

_publ_section_title
;
Crystal structure of betaine rubidium iodide dihydrate,(C~5~H~11~NO~2~)
~2~RbI &#x00B7; 2H~2~O
;
_journal_issue 2
_journal_name_full 'Zeitschrift f\"ur Kristallographie - New Crystal Structures'
_journal_page_first 227
_journal_page_last 228
_journal_volume 216
_journal_year 2001
_chemical_formula_moiety 'C10 N2 O4 H22, Rb 1+, I 1-, 2 (H2O)'
_chemical_formula_structural 'C10 H26 I N2 O6 Rb'
_chemical_formula_sum 'C10 H26 I N2 O6 Rb'
_chemical_formula_weight 482.70
_space_group_IT_number 2
_symmetry_cell_setting triclinic
_symmetry_space_group_name_Hall '-P 1'
_symmetry_space_group_name_H-M 'P -1'
_cell_angle_alpha 83.237(12)
_cell_angle_beta 82.716(10)
_cell_angle_gamma 73.564(16)
_cell_formula_units_Z 1
_cell_length_a 5.6871(9)
_cell_length_b 5.8940(13)
_cell_length_c 14.1924(13)
_cell_measurement_temperature 293(2)
_cell_volume 450.92(13)
_diffrn_ambient_temperature 293(2)
_exptl_crystal_density_diffrn 1.778
_cod_database_code 8100925

loop_
_symmetry_equiv_pos_as_xyz
'x, y, z'
'-x, -y, -z'

loop_
_atom_site_label
_atom_site_type_symbol
_atom_site_fract_x
_atom_site_fract_y
_atom_site_fract_z
_atom_site_U_iso_or_equiv
_atom_site_adp_type
_atom_site_occupancy
_atom_site_symmetry_multiplicity
_atom_site_calc_flag
_atom_site_refinement_flags
_atom_site_disorder_assembly
_atom_site_disorder_group
I I 0.5000 0.5000 0.0000 0.04120(11) Uani 1 1 d S . .
Rb Rb 0.5000 0.5000 0.5000 0.06074(16) Uani 1 1 d S . .
O1 O 0.8295(6) 0.5911(6) 0.3408(2) 0.0709(9) Uani 1 2 d . . .
N N 0.9537(4) 0.9509(4) 0.20220(18) 0.0330(5) Uani 1 2 d . . .
C4 C 0.1382(6) 0.7669(6) 0.2573(2) 0.0388(7) Uani 1 2 d . . .
H4A H 0.2128 0.8492 0.2952 0.058 Uiso 1 2 calc R . .
H4B H 0.2675 0.6857 0.2117 0.058 Uiso 1 2 calc R . .
C5 C 0.0495(7) 0.5778(6) 0.3238(2) 0.0441(7) Uani 1 2 d . . .
C1 C 0.8381(6) 0.8344(6) 0.1393(2) 0.0435(7) Uani 1 2 d . . .
H1A H 0.9644 0.7390 0.0977 0.065 Uiso 1 2 calc R . .
H1B H 0.7274 0.9540 0.1018 0.065 Uiso 1 2 calc R . .
H1C H 0.7486 0.7356 0.1780 0.065 Uiso 1 2 calc R . .
C2 C 0.0917(7) 1.1067(6) 0.1403(3) 0.0501(8) Uani 1 2 d . . .
H2A H -0.0205 1.2247 0.1028 0.075 Uiso 1 2 calc R . .
H2B H 0.2182 1.0113 0.0989 0.075 Uiso 1 2 calc R . .
H2C H 0.1652 1.1835 0.1799 0.075 Uiso 1 2 calc R . .
C3 C 0.7563(7) 1.1018(7) 0.2656(3) 0.0548(9) Uani 1 2 d . . .
H3A H 0.8297 1.1753 0.3065 0.082 Uiso 1 2 calc R . .
H3B H 0.6636 1.0049 0.3037 0.082 Uiso 1 2 calc R . .
H3C H 0.6485 1.2223 0.2273 0.082 Uiso 1 2 calc R . .
O3 O 0.7540(10) -0.0157(7) 0.5355(3) 0.1007(13) Uani 1 2 d D . .
H31 H 0.775(16) -0.151(8) 0.570(5) 0.151 Uiso 1 2 d D . .
H32 H 0.908(5) -0.089(13) 0.528(7) 0.151 Uiso 1 2 d D . .
O2 O 0.2249(6) 0.4163(5) 0.3534(2) 0.0717(9) Uani 1 2 d . . .

loop_
_atom_site_aniso_label
_atom_site_aniso_U_11
_atom_site_aniso_U_22
_atom_site_aniso_U_33
_atom_site_aniso_U_23
_atom_site_aniso_U_13
_atom_site_aniso_U_12
I 0.03629(17) 0.03896(17) 0.04235(19) -0.00239(11) -0.00145(12) -0.00205(11)
Rb 0.0531(3) 0.0862(4) 0.0410(3) 0.0111(3) -0.0033(2) -0.0231(3)
O1 0.0599(18) 0.0743(19) 0.073(2) 0.0158(16) 0.0147(15) -0.0272(15)
N 0.0308(12) 0.0329(12) 0.0346(13) -0.0024(10) -0.0022(10) -0.0084(10)
C4 0.0341(15) 0.0412(16) 0.0401(17) 0.0055(13) -0.0065(13) -0.0109(12)
C5 0.0518(19) 0.0448(17) 0.0353(17) 0.0024(13) -0.0011(14) -0.0160(15)
C1 0.0409(17) 0.0504(18) 0.0422(18) -0.0082(14) -0.0115(14) -0.0122(14)
C2 0.051(2) 0.0439(18) 0.055(2) 0.0101(15) -0.0029(16) -0.0191(15)
C3 0.055(2) 0.0452(18) 0.057(2) -0.0169(16) 0.0112(17) -0.0037(16)
O3 0.151(4) 0.057(2) 0.089(3) 0.0195(18) -0.028(3) -0.024(2)
O2 0.076(2) 0.0601(17) 0.073(2) 0.0267(15) -0.0174(16) -0.0180(15)

loop_
_geom_bond_atom_site_label_1
_geom_bond_atom_site_label_2
_geom_bond_distance
_geom_bond_site_symmetry_2
_geom_bond_publ_flag
Rb O1 2.849(3) 2_666 ?
Rb O1 2.849(3) . ?
Rb O2 2.919(3) 2_666 ?
Rb O2 2.919(3) . ?
Rb O3 2.986(4) . ?
Rb O3 2.986(4) 2_666 ?
Rb C5 3.703(4) . ?
Rb C5 3.703(4) 2_666 ?
O1 C5 1.226(4) 1_655 ?
N C3 1.493(4) . ?
N C1 1.500(4) . ?
N C4 1.501(4) 1_655 ?
N C2 1.508(4) 1_655 ?
C4 N 1.501(4) 1_455 ?
C4 C5 1.529(4) . ?
C4 H4A 0.9700 . ?
C4 H4B 0.9700 . ?
C5 O1 1.226(4) 1_455 ?
C5 O2 1.246(5) . ?
C1 H1A 0.9600 . ?
C1 H1B 0.9600 . ?
C1 H1C 0.9600 . ?
C2 N 1.508(4) 1_455 ?
C2 H2A 0.9600 . ?
C2 H2B 0.9600 . ?
C2 H2C 0.9600 . ?
C3 H3A 0.9600 . ?
C3 H3B 0.9600 . ?
C3 H3C 0.9600 . ?
O3 H31 0.87(2) . ?
O3 H32 0.86(2) . ?
